data_4025916
loop_
_publ_author_name
'I.I. Zviedre'
'S.V. Belyakov'

_publ_section_title
;
 A Restudy of the Crystal Structure of Tetraaquastrontium Dicitratoborate
 Trihydrate
;
_journal_issue 3
_journal_name_full 'Russian Journal of Inorganic Chemistry'
_journal_page_first 375
_journal_page_last 382
_journal_paper_doi 10.1134/S0036023611030284
_journal_volume 56
_journal_year 2011
_chemical_formula_moiety 'C12 H19 B O18 Sr, 3(H2 O)'
_chemical_formula_sum 'C12 H25 B O21 Sr'
_chemical_formula_weight 603.75
_chemical_name_systematic
; 
 ? 
;
_space_group_IT_number 14
_symmetry_cell_setting monoclinic
_symmetry_space_group_name_Hall '-P 2yn'
_symmetry_space_group_name_H-M 'P 1 21/n 1'
_atom_sites_solution_hydrogens mixed
_atom_sites_solution_primary direct
_atom_sites_solution_secondary difmap
_audit_creation_method SHELXL-97
_cell_angle_alpha 90.00
_cell_angle_beta 110.787(2)
_cell_angle_gamma 90.00
_cell_formula_units_Z 4
_cell_length_a 11.4051(3)
_cell_length_b 18.8143(6)
_cell_length_c 11.9865(4)
_cell_measurement_reflns_used 1378
_cell_measurement_temperature 268(2)
_cell_measurement_theta_max 25.0
_cell_measurement_theta_min 0.9
_cell_volume 2404.63(13)
_computing_structure_refinement 'maXus (Mackay, et al., 1999)'
_computing_structure_solution 'SIR-97 (Altomare, et al., 1999)'
_diffrn_ambient_temperature 268(2)
_diffrn_measured_fraction_theta_full 0.97
_diffrn_measured_fraction_theta_max 0.97
_diffrn_measurement_device_type 'Bruker-Nonius KappaCCD'
_diffrn_measurement_method '\f and \w scan'
_diffrn_radiation_monochromator graphite
_diffrn_radiation_source 'fine-focus sealed tube'
_diffrn_radiation_type MoK\a
_diffrn_radiation_wavelength 0.71073
_diffrn_reflns_av_R_equivalents 0.0419
_diffrn_reflns_av_sigmaI/netI 0.0537
_diffrn_reflns_limit_h_max 14
_diffrn_reflns_limit_h_min -14
_diffrn_reflns_limit_k_max 24
_diffrn_reflns_limit_k_min -22
_diffrn_reflns_limit_l_max 15
_diffrn_reflns_limit_l_min -15
_diffrn_reflns_number 8438
_diffrn_reflns_theta_full 27.49
_diffrn_reflns_theta_max 27.49
_diffrn_reflns_theta_min 2.12
_exptl_absorpt_coefficient_mu 2.336
_exptl_absorpt_correction_T_max 0.670
_exptl_absorpt_correction_T_min 0.449
_exptl_absorpt_correction_type integration
_exptl_crystal_colour 'Colourless '
_exptl_crystal_density_diffrn 1.668
_exptl_crystal_density_method 'not measured'
_exptl_crystal_description Prism
_exptl_crystal_F_000 1232
_exptl_crystal_size_max 0.39
_exptl_crystal_size_mid 0.29
_exptl_crystal_size_min 0.17
_refine_diff_density_max 1.112
_refine_diff_density_min -0.491
_refine_diff_density_rms 0.095
_refine_ls_extinction_method none
_refine_ls_goodness_of_fit_ref 1.043
_refine_ls_hydrogen_treatment constr
_refine_ls_matrix_type full
_refine_ls_number_parameters 316
_refine_ls_number_reflns 5343
_refine_ls_number_restraints 0
_refine_ls_restrained_S_all 1.043
_refine_ls_R_factor_all 0.0789
_refine_ls_R_factor_gt 0.0547
_refine_ls_shift/su_max 0.001
_refine_ls_shift/su_mean 0.000
_refine_ls_structure_factor_coef Fsqd
_refine_ls_weighting_details 'w=1/[\s^2^(Fo^2^)+(0.0671P)^2^+4.7606P] where P=(Fo^2^+2Fc^2^)/3'
_refine_ls_weighting_scheme calc
_refine_ls_wR_factor_gt 0.1342
_refine_ls_wR_factor_ref 0.1474
_reflns_d_resolution_high 0.7700
_reflns_number_gt 4124
_reflns_number_total 5343
_reflns_threshold_expression >2sigma(I)
_cod_data_source_file full.cif
_cod_data_source_block srdcb
_cod_depositor_comments
;
The following automatic conversions were performed:

'_refine_ls_weighting_scheme' value 'calc
w=1/[\s^2^(Fo^2^)+(0.0671P)^2^+4.7606P] where P=(Fo^2^+2Fc^2^)/3' was
changed to 'calc'. New tag '_refine_ls_weighting_details' was
created. The value of the new tag was set to
'w=1/[\s^2^(Fo^2^)+(0.0671P)^2^+4.7606P] where P=(Fo^2^+2Fc^2^)/3'.

Automatic conversion script
Id: cif_fix_values 3143 2015-03-26 13:38:13Z robertas 
;
_cod_original_cell_volume 2404.60(13)
_cod_original_sg_symbol_H-M 'P 21/n '
_cod_database_code 4025916
_cod_database_fobs_code 4025916

loop_
_symmetry_equiv_pos_as_xyz
'x, y, z'
'-x+1/2, y+1/2, -z+1/2'
'-x, -y, -z'
'x-1/2, -y-1/2, z-1/2'

loop_
_atom_site_label
_atom_site_type_symbol
_atom_site_fract_x
_atom_site_fract_y
_atom_site_fract_z
_atom_site_U_iso_or_equiv
_atom_site_adp_type
_atom_site_occupancy
_atom_site_calc_flag
_atom_site_refinement_flags
_atom_site_disorder_assembly
_atom_site_disorder_group
Sr1 Sr 0.56589(4) 0.28031(2) 0.60075(3) 0.03057(14) Uani 1 d . . .
O3 O 0.4600(3) 0.16912(14) 0.4777(2) 0.0279(6) Uani 1 d . . .
O2 O 0.4677(3) 0.19231(15) 0.2799(2) 0.0310(6) Uani 1 d . . .
O4 O 0.4002(3) 0.07901(14) 0.3353(2) 0.0308(6) Uani 1 d . . .
O14 O 0.5213(3) 0.18553(15) 0.7374(3) 0.0384(7) Uani 1 d . . .
C10 C 0.1913(4) 0.1990(2) 0.4171(4) 0.0310(9) Uani 1 d . . .
O1 O 0.6189(3) 0.11771(16) 0.4083(2) 0.0332(7) Uani 1 d . . .
O13 O 0.5260(3) 0.08624(17) 0.8353(3) 0.0431(8) Uani 1 d . . .
C1 C 0.6689(4) 0.1455(2) 0.3355(4) 0.0310(9) Uani 1 d . . .
O11 O 0.1912(3) 0.18506(18) 0.3183(2) 0.0401(7) Uani 1 d . . .
O7 O 0.6719(4) 0.28485(19) 0.4440(3) 0.0523(9) Uani 1 d . . .
O10 O 0.5552(3) 0.03795(16) 0.1722(3) 0.0408(7) Uani 1 d . . .
H10 H 0.5292 -0.0105 0.1735 0.049 Uiso 1 d R . .
O9 O 0.3728(3) 0.06961(17) 0.0372(3) 0.0430(8) Uani 1 d . . .
O6 O 0.2608(3) 0.02197(17) 0.3951(3) 0.0445(8) Uani 1 d . . .
O12 O 0.1220(4) 0.2483(2) 0.4374(3) 0.0535(10) Uani 1 d . . .
H12 H 0.0665 0.2761 0.3732 0.064 Uiso 1 d R . .
O5 O 0.7776(3) 0.1388(2) 0.3450(3) 0.0469(8) Uani 1 d . . .
C3 C 0.3379(4) 0.0684(2) 0.4077(3) 0.0287(8) Uani 1 d . . .
C12 C 0.5033(4) 0.1200(2) 0.7402(4) 0.0301(9) Uani 1 d . . .
O8 O 0.7527(4) 0.3550(2) 0.3419(3) 0.0576(10) Uani 1 d . . .
H8 H 0.7988 0.3819 0.4119 0.069 Uiso 1 d R . .
C8 C 0.6833(4) 0.3020(2) 0.3517(4) 0.0352(10) Uani 1 d . . .
C6 C 0.4781(4) 0.0841(2) 0.1045(3) 0.0314(9) Uani 1 d . . .
C9 C 0.2712(4) 0.1602(2) 0.5269(3) 0.0305(9) Uani 1 d . . .
H9A H 0.3046 0.1935 0.5910 0.037 Uiso 1 d R . .
H9B H 0.2200 0.1260 0.5477 0.037 Uiso 1 d R . .
C4 C 0.3805(4) 0.1211(2) 0.5113(3) 0.0269(8) Uani 1 d . . .
C7 C 0.6225(5) 0.2648(2) 0.2340(4) 0.0370(10) Uani 1 d . . .
H7A H 0.5528 0.2920 0.1831 0.044 Uiso 1 d R . .
H7B H 0.6829 0.2587 0.1958 0.044 Uiso 1 d R . .
C11 C 0.4551(4) 0.0789(2) 0.6243(3) 0.0330(9) Uani 1 d . . .
H11A H 0.5237 0.0575 0.6079 0.040 Uiso 1 d R . .
H11B H 0.3991 0.0425 0.6311 0.040 Uiso 1 d R . .
C5 C 0.5333(5) 0.1576(2) 0.1150(3) 0.0336(9) Uani 1 d . . .
H5A H 0.6069 0.1565 0.0939 0.040 Uiso 1 d R . .
H5B H 0.4723 0.1889 0.0618 0.040 Uiso 1 d R . .
C2 C 0.5717(4) 0.1904(2) 0.2406(3) 0.0288(8) Uani 1 d . . .
B1 B 0.4848(5) 0.1417(2) 0.3752(4) 0.0283(9) Uani 1 d . . .
O2W O 0.3934(4) 0.3297(2) 0.6723(3) 0.0585(10) Uani 1 d . . .
H2W1 H 0.3715 0.3342 0.7420 0.076 Uiso 1 d R . .
H2W2 H 0.3487 0.3610 0.6217 0.076 Uiso 1 d R . .
O4W O 0.7771(3) 0.21120(18) 0.6833(3) 0.0470(8) Uani 1 d . . .
H4W1 H 0.8047 0.1754 0.6445 0.061 Uiso 1 d R . .
H4W2 H 0.8517 0.2427 0.7148 0.061 Uiso 1 d R . .
O1W O 0.6356(4) 0.4124(2) 0.6068(3) 0.0580(10) Uani 1 d . . .
H1W1 H 0.5858 0.4501 0.6193 0.075 Uiso 1 d R . .
H1W2 H 0.7154 0.4242 0.6572 0.075 Uiso 1 d R . .
O3W O 0.3961(4) 0.3425(2) 0.4224(3) 0.0667(12) Uani 1 d . . .
H3W1 H 0.3430 0.3287 0.3457 0.087 Uiso 1 d R . .
H3W2 H 0.3438 0.3722 0.4609 0.087 Uiso 1 d R . .
O7W O 0.8894(5) 0.0983(3) 0.6038(5) 0.0949(16) Uani 1 d . . .
H7W1 H 0.8484 0.1132 0.5177 0.123 Uiso 1 d R . .
H7W2 H 0.8476 0.0544 0.6118 0.123 Uiso 1 d R . .
O5W O 0.7800(6) 0.0606(3) 0.0209(5) 0.107(2) Uani 1 d . . .
H5W1 H 0.6851 0.0624 -0.0354 0.140 Uiso 1 d R . .
H5W2 H 0.7792 0.0392 0.0886 0.140 Uiso 1 d R . .
O6W O 1.0177(6) 0.0264(3) 0.8505(6) 0.115(2) Uani 1 d . . .
H6W1 H 0.9879 0.0343 0.7690 0.149 Uiso 1 d R . .
H6W2 H 0.9766 0.0623 0.8781 0.149 Uiso 1 d R . .

loop_
_atom_site_aniso_label
_atom_site_aniso_U_11
_atom_site_aniso_U_22
_atom_site_aniso_U_33
_atom_site_aniso_U_23
_atom_site_aniso_U_13
_atom_site_aniso_U_12
Sr1 0.0432(2) 0.0245(2) 0.0260(2) -0.00017(15) 0.01480(16) -0.00397(17)
O3 0.0394(16) 0.0197(13) 0.0289(13) -0.0011(11) 0.0173(12) -0.0031(12)
O2 0.0404(17) 0.0257(14) 0.0315(14) 0.0047(12) 0.0185(12) 0.0017(13)
O4 0.0440(17) 0.0219(14) 0.0310(14) -0.0034(11) 0.0191(13) -0.0016(12)
O14 0.057(2) 0.0236(15) 0.0337(15) 0.0017(12) 0.0155(14) -0.0106(14)
C10 0.037(2) 0.030(2) 0.030(2) 0.0024(16) 0.0165(18) 0.0036(18)
O1 0.0383(17) 0.0328(16) 0.0330(14) 0.0068(12) 0.0182(13) 0.0052(13)
O13 0.065(2) 0.0309(16) 0.0287(15) 0.0065(13) 0.0108(14) -0.0016(16)
C1 0.036(2) 0.030(2) 0.033(2) -0.0013(17) 0.0189(18) -0.0016(18)
O11 0.0499(19) 0.0425(18) 0.0288(15) 0.0023(13) 0.0151(13) 0.0154(15)
O7 0.076(3) 0.052(2) 0.0388(18) -0.0084(15) 0.0322(18) -0.0182(19)
O10 0.051(2) 0.0282(16) 0.0402(17) 0.0049(13) 0.0119(15) 0.0010(14)
O9 0.0437(19) 0.0297(16) 0.0456(18) 0.0050(14) 0.0034(15) -0.0024(14)
O6 0.057(2) 0.0346(17) 0.0449(18) -0.0034(14) 0.0216(16) -0.0178(16)
O12 0.077(3) 0.051(2) 0.0345(17) 0.0068(15) 0.0231(17) 0.036(2)
O5 0.0391(19) 0.058(2) 0.0495(19) 0.0062(16) 0.0230(15) 0.0013(16)
C3 0.037(2) 0.0201(18) 0.0300(19) 0.0039(15) 0.0135(17) 0.0025(17)
C12 0.034(2) 0.0254(19) 0.031(2) 0.0033(16) 0.0119(17) 0.0007(17)
O8 0.077(3) 0.053(2) 0.0430(19) -0.0076(16) 0.0218(18) -0.035(2)
C8 0.043(3) 0.031(2) 0.036(2) -0.0011(18) 0.0200(19) -0.0032(19)
C6 0.049(3) 0.025(2) 0.0237(18) 0.0025(16) 0.0179(18) 0.0035(19)
C9 0.035(2) 0.032(2) 0.0296(19) 0.0040(17) 0.0169(17) 0.0042(18)
C4 0.037(2) 0.0200(18) 0.0277(18) 0.0035(15) 0.0160(16) -0.0003(16)
C7 0.049(3) 0.034(2) 0.033(2) -0.0003(18) 0.021(2) -0.008(2)
C11 0.048(3) 0.0217(19) 0.030(2) 0.0030(16) 0.0148(18) 0.0051(18)
C5 0.050(3) 0.025(2) 0.030(2) 0.0023(16) 0.0204(19) -0.0032(19)
C2 0.036(2) 0.0242(19) 0.0303(19) 0.0013(16) 0.0175(17) -0.0025(17)
B1 0.037(3) 0.022(2) 0.028(2) -0.0029(17) 0.0148(19) -0.0025(19)
O2W 0.069(3) 0.062(3) 0.056(2) 0.0094(18) 0.0366(19) 0.018(2)
O4W 0.050(2) 0.0407(19) 0.0500(19) -0.0057(15) 0.0177(16) -0.0012(16)
O1W 0.068(3) 0.039(2) 0.063(2) 0.0022(17) 0.0195(19) -0.0106(18)
O3W 0.081(3) 0.063(3) 0.0407(19) -0.0065(18) 0.0024(19) 0.017(2)
O7W 0.093(4) 0.072(3) 0.113(4) -0.013(3) 0.029(3) -0.015(3)
O5W 0.108(4) 0.114(5) 0.105(4) -0.038(4) 0.044(3) -0.066(4)
O6W 0.149(6) 0.080(4) 0.128(5) -0.021(4) 0.063(4) -0.006(4)

loop_
_atom_type_symbol
_atom_type_description
_atom_type_scat_dispersion_real
_atom_type_scat_dispersion_imag
_atom_type_scat_source
C C 0.0033 0.0016 'International Tables Vol C Tables 4.2.6.8 and 6.1.1.4'
H H 0.0000 0.0000 'International Tables Vol C Tables 4.2.6.8 and 6.1.1.4'
B B 0.0013 0.0007 'International Tables Vol C Tables 4.2.6.8 and 6.1.1.4'
O O 0.0106 0.0060 'International Tables Vol C Tables 4.2.6.8 and 6.1.1.4'
Sr Sr -1.5307 3.2498 'International Tables Vol C Tables 4.2.6.8 and 6.1.1.4'

loop_
_geom_angle_atom_site_label_1
_geom_angle_atom_site_label_2
_geom_angle_atom_site_label_3
_geom_angle
_geom_angle_site_symmetry_1
_geom_angle_site_symmetry_3
_geom_angle_publ_flag
O7 Sr1 O11 119.73(11) . 4_666 ?
O7 Sr1 O2W 147.36(12) . . ?
O11 Sr1 O2W 77.71(12) 4_666 . ?
O7 Sr1 O14 137.18(11) . . ?
O11 Sr1 O14 72.34(9) 4_666 . ?
O2W Sr1 O14 72.18(11) . . ?
O7 Sr1 O3 81.72(10) . . ?
O11 Sr1 O3 139.34(9) 4_666 . ?
O2W Sr1 O3 102.88(11) . . ?
O14 Sr1 O3 69.44(9) . . ?
O7 Sr1 O3W 77.89(14) . . ?
O11 Sr1 O3W 134.72(12) 4_666 . ?
O2W Sr1 O3W 71.22(13) . . ?
O14 Sr1 O3W 125.02(13) . . ?
O3 Sr1 O3W 80.48(11) . . ?
O7 Sr1 O1W 76.74(12) . . ?
O11 Sr1 O1W 71.07(11) 4_666 . ?
O2W Sr1 O1W 84.74(13) . . ?
O14 Sr1 O1W 140.01(11) . . ?
O3 Sr1 O1W 149.41(10) . . ?
O3W Sr1 O1W 73.99(13) . . ?
O7 Sr1 O4W 71.50(12) . . ?
O11 Sr1 O4W 68.61(11) 4_666 . ?
O2W Sr1 O4W 139.88(11) . . ?
O14 Sr1 O4W 77.22(11) . . ?
O3 Sr1 O4W 89.68(10) . . ?
O3W Sr1 O4W 148.90(13) . . ?
O1W Sr1 O4W 103.54(12) . . ?
C4 O3 B1 110.3(3) . . ?
C4 O3 Sr1 124.0(2) . . ?
B1 O3 Sr1 125.2(2) . . ?
C2 O2 B1 110.5(3) . . ?
C3 O4 B1 110.3(3) . . ?
C12 O14 Sr1 140.0(3) . . ?
O11 C10 O12 123.3(4) . . ?
O11 C10 C9 122.8(4) . . ?
O12 C10 C9 113.9(3) . . ?
C1 O1 B1 110.3(3) . . ?
O5 C1 O1 124.8(4) . . ?
O5 C1 C2 125.1(4) . . ?
O1 C1 C2 110.1(3) . . ?
C10 O11 Sr1 137.9(3) . 4_565 ?
C8 O7 Sr1 156.0(4) . . ?
C6 O10 H10 120.1 . . ?
C10 O12 H12 120.8 . . ?
O6 C3 O4 124.4(4) . . ?
O6 C3 C4 125.3(4) . . ?
O4 C3 C4 110.3(3) . . ?
O13 C12 O14 122.9(4) . . ?
O13 C12 C11 117.9(4) . . ?
O14 C12 C11 119.2(4) . . ?
C8 O8 H8 119.1 . . ?
O7 C8 O8 123.7(4) . . ?
O7 C8 C7 125.0(4) . . ?
O8 C8 C7 111.3(4) . . ?
O9 C6 O10 123.8(4) . . ?
O9 C6 C5 123.1(4) . . ?
O10 C6 C5 113.1(4) . . ?
C10 C9 C4 113.5(3) . . ?
C10 C9 H9A 109.3 . . ?
C4 C9 H9A 107.8 . . ?
C10 C9 H9B 108.6 . . ?
C4 C9 H9B 108.1 . . ?
H9A C9 H9B 109.6 . . ?
O3 C4 C9 111.0(3) . . ?
O3 C4 C3 103.3(3) . . ?
C9 C4 C3 112.1(3) . . ?
O3 C4 C11 111.4(3) . . ?
C9 C4 C11 111.4(3) . . ?
C3 C4 C11 107.3(3) . . ?
C8 C7 C2 115.8(3) . . ?
C8 C7 H7A 110.5 . . ?
C2 C7 H7A 106.1 . . ?
C8 C7 H7B 109.4 . . ?
C2 C7 H7B 105.3 . . ?
H7A C7 H7B 109.5 . . ?
C12 C11 C4 116.8(3) . . ?
C12 C11 H11A 110.2 . . ?
C4 C11 H11A 105.8 . . ?
C12 C11 H11B 108.8 . . ?
C4 C11 H11B 105.4 . . ?
H11A C11 H11B 109.5 . . ?
C6 C5 C2 114.5(3) . . ?
C6 C5 H5A 109.7 . . ?
C2 C5 H5A 107.1 . . ?
C6 C5 H5B 109.0 . . ?
C2 C5 H5B 107.0 . . ?
H5A C5 H5B 109.5 . . ?
O2 C2 C7 111.7(3) . . ?
O2 C2 C1 103.7(3) . . ?
C7 C2 C1 110.9(3) . . ?
O2 C2 C5 110.6(3) . . ?
C7 C2 C5 107.3(3) . . ?
C1 C2 C5 112.7(3) . . ?
O2 B1 O3 115.0(3) . . ?
O2 B1 O4 112.1(3) . . ?
O3 B1 O4 104.8(3) . . ?
O2 B1 O1 104.1(3) . . ?
O3 B1 O1 111.7(3) . . ?
O4 B1 O1 109.2(3) . . ?
Sr1 O2W H2W1 142.0 . . ?
H2W1 O2W H2W2 104.1 . . ?
Sr1 O4W H4W1 126.9 . . ?
Sr1 O4W H4W2 113.1 . . ?
Sr1 O1W H1W1 121.4 . . ?
Sr1 O1W H1W2 117.8 . . ?
H1W1 O1W H1W2 102.9 . . ?
Sr1 O3W H3W1 135.6 . . ?
Sr1 O3W H3W2 104.8 . . ?
H3W1 O3W H3W2 108.1 . . ?
H7W1 O7W H7W2 105.7 . . ?

loop_
_geom_bond_atom_site_label_1
_geom_bond_atom_site_label_2
_geom_bond_distance
_geom_bond_site_symmetry_2
_geom_bond_publ_flag
Sr1 O7 2.571(3) . ?
Sr1 O11 2.574(3) 4_666 ?
Sr1 O2W 2.582(4) . ?
Sr1 O14 2.591(3) . ?
Sr1 O3 2.597(3) . ?
Sr1 O3W 2.598(4) . ?
Sr1 O1W 2.603(4) . ?
Sr1 O4W 2.604(4) . ?
O3 C4 1.436(5) . ?
O3 B1 1.449(5) . ?
O2 C2 1.423(5) . ?
O2 B1 1.447(5) . ?
O4 C3 1.318(5) . ?
O4 B1 1.491(5) . ?
O14 C12 1.252(5) . ?
C10 O11 1.212(5) . ?
C10 O12 1.297(5) . ?
C10 C9 1.498(6) . ?
O1 C1 1.309(5) . ?
O1 B1 1.506(6) . ?
O13 C12 1.249(5) . ?
C1 O5 1.211(5) . ?
C1 C2 1.530(6) . ?
O11 Sr1 2.574(3) 4_565 ?
O7 C8 1.202(5) . ?
O10 C6 1.296(5) . ?
O10 H10 0.9600 . ?
O9 C6 1.217(5) . ?
O6 C3 1.210(5) . ?
O12 H12 0.9601 . ?
C3 C4 1.528(5) . ?
C12 C11 1.513(6) . ?
O8 C8 1.305(5) . ?
O8 H8 0.9601 . ?
C8 C7 1.506(6) . ?
C6 C5 1.506(6) . ?
C9 C4 1.515(6) . ?
C9 H9A 0.9592 . ?
C9 H9B 0.9594 . ?
C4 C11 1.539(5) . ?
C7 C2 1.527(6) . ?
C7 H7A 0.9601 . ?
C7 H7B 0.9598 . ?
C11 H11A 0.9602 . ?
C11 H11B 0.9594 . ?
C5 C2 1.539(5) . ?
C5 H5A 0.9590 . ?
C5 H5B 0.9605 . ?
O2W H2W1 0.9569 . ?
O4W H4W1 0.9341 . ?
O1W H1W1 0.9517 . ?
O1W H1W2 0.9233 . ?
O3W H3W1 0.9395 . ?
O3W H3W2 1.0382 . ?
O7W H7W1 1.0098 . ?
O7W H7W2 0.9752 . ?
O6W H6W1 0.9251 . ?
O6W H6W2 0.9454 . ?
